data_2240304
loop_
_publ_author_name
'Thirunavukkarasu, A.'
'Silambarasan, A.'
'Kumar, R. Mohan'
'Umarani, P. R.'
'Chakkaravarthi, G.'

_publ_section_title
;
 Crystal structure of 4-(dimethylamino)pyridinium 4-aminobenzoate
 dihydrate
;
_journal_coeditor_code HB7333
_journal_issue 1
_journal_name_full 'Acta Crystallographica Section E'
_journal_page_first o26
_journal_page_last o27
_journal_paper_doi 10.1107/S2056989014026310
_journal_volume 71
_journal_year 2015
_chemical_formula_iupac 'C7 H11 N2 +, C7 H6 N O2 -, 2H2 O'
_chemical_formula_moiety 'C7 H11 N2 +, C7 H6 N O2 -, 2(H2 O)'
_chemical_formula_sum 'C14 H21 N3 O4'
_chemical_formula_weight 295.34
_chemical_name_systematic
;
4-(Dimethylamino)pyridinium 4-aminobenzoate dihydrate
;
_space_group_IT_number 2
_symmetry_cell_setting triclinic
_symmetry_space_group_name_Hall '-P 1'
_symmetry_space_group_name_H-M 'P -1'
_atom_sites_solution_hydrogens geom
_atom_sites_solution_primary direct
_atom_sites_solution_secondary difmap
_audit_creation_method SHELXL-97
_cell_angle_alpha 65.755(3)
_cell_angle_beta 69.983(2)
_cell_angle_gamma 89.212(3)
_cell_formula_units_Z 2
_cell_length_a 9.3402(7)
_cell_length_b 9.7999(7)
_cell_length_c 10.2132(8)
_cell_measurement_reflns_used 1058
_cell_measurement_temperature 295(2)
_cell_measurement_theta_max 26.7
_cell_measurement_theta_min 2.3
_cell_volume 792.08(11)
_computing_cell_refinement
;
SAINT (Bruker, 2004)
;
_computing_data_collection
;
APEX2 (Bruker, 2004)
;
_computing_data_reduction
;
SAINT (Bruker, 2004)
;
_computing_molecular_graphics
;
PLATON (Spek, 2009)
;
_computing_publication_material
;
SHELXL97 (Sheldrick, 2008)
;
_computing_structure_refinement
;
SHELXL97 (Sheldrick, 2008)
;
_computing_structure_solution
;
SHELXS97 (Sheldrick, 2008)
;
_diffrn_ambient_temperature 295(2)
_diffrn_measured_fraction_theta_full 0.993
_diffrn_measured_fraction_theta_max 0.993
_diffrn_measurement_device_type 'Bruker Kappa APEXII CCD'
_diffrn_measurement_method '\w and \f scan'
_diffrn_radiation_monochromator graphite
_diffrn_radiation_source 'fine-focus sealed tube'
_diffrn_radiation_type MoK\a
_diffrn_radiation_wavelength 0.71073
_diffrn_reflns_av_R_equivalents 0.0250
_diffrn_reflns_av_sigmaI/netI 0.0208
_diffrn_reflns_limit_h_max 11
_diffrn_reflns_limit_h_min -11
_diffrn_reflns_limit_k_max 12
_diffrn_reflns_limit_k_min -12
_diffrn_reflns_limit_l_max 12
_diffrn_reflns_limit_l_min -12
_diffrn_reflns_number 16983
_diffrn_reflns_theta_full 26.72
_diffrn_reflns_theta_max 26.72
_diffrn_reflns_theta_min 2.30
_diffrn_standards_interval_time 0
_diffrn_standards_number 0
_exptl_absorpt_coefficient_mu 0.092
_exptl_absorpt_correction_T_max 0.9819
_exptl_absorpt_correction_T_min 0.9730
_exptl_absorpt_correction_type multi-scan
_exptl_absorpt_process_details
;
(SADABS; Sheldrick, 1996)
;
_exptl_crystal_colour colourless
_exptl_crystal_density_diffrn 1.238
_exptl_crystal_density_method 'not measured'
_exptl_crystal_description block
_exptl_crystal_F_000 316
_exptl_crystal_size_max 0.30
_exptl_crystal_size_mid 0.24
_exptl_crystal_size_min 0.20
_refine_diff_density_max 0.290
_refine_diff_density_min -0.226
_refine_ls_extinction_method none
_refine_ls_goodness_of_fit_ref 1.030
_refine_ls_hydrogen_treatment mixed
_refine_ls_matrix_type full
_refine_ls_number_parameters 216
_refine_ls_number_reflns 3337
_refine_ls_number_restraints 7
_refine_ls_restrained_S_all 1.029
_refine_ls_R_factor_all 0.0863
_refine_ls_R_factor_gt 0.0539
_refine_ls_shift/su_max 0.000
_refine_ls_shift/su_mean 0.000
_refine_ls_structure_factor_coef Fsqd
_refine_ls_weighting_details 'calc w=1/[\s^2^(Fo^2^)+(0.0709P)^2^+0.2681P] where P=(Fo^2^+2Fc^2^)/3'
_refine_ls_weighting_scheme calc
_refine_ls_wR_factor_gt 0.1384
_refine_ls_wR_factor_ref 0.1678
_reflns_number_gt 2141
_reflns_number_total 3337
_reflns_threshold_expression I>2\s(I)
_cod_data_source_file hb7333sup1.cif
_cod_data_source_block I
_cod_original_cell_volume 792.08(10)
_cod_original_sg_symbol_Hall '-P 1 '
_cod_database_code 2240304
_cod_database_fobs_code 2240304

loop_
_symmetry_equiv_pos_as_xyz
'x, y, z'
'-x, -y, -z'

loop_
_atom_site_type_symbol
_atom_site_label
_atom_site_fract_x
_atom_site_fract_y
_atom_site_fract_z
_atom_site_U_iso_or_equiv
_atom_site_adp_type
_atom_site_calc_flag
_atom_site_refinement_flags
_atom_site_occupancy
_atom_site_symmetry_multiplicity
C C1 0.2531(2) 0.4227(2) 0.2980(2) 0.0514(5) Uani d . 1 1
C C2 0.3081(2) 0.4846(2) 0.1370(2) 0.0542(5) Uani d . 1 1
H H2 0.3434 0.4230 0.0871 0.065 Uiso calc R 1 1
C C3 0.3104(2) 0.6362(2) 0.0517(2) 0.0531(5) Uani d . 1 1
H H3 0.3492 0.6757 -0.0556 0.064 Uiso calc R 1 1
C C4 0.2567(2) 0.7315(2) 0.1210(2) 0.0491(4) Uani d . 1 1
C C5 0.2008(2) 0.6690(2) 0.2806(2) 0.0568(5) Uani d . 1 1
H H5 0.1630 0.7305 0.3302 0.068 Uiso calc R 1 1
C C6 0.1998(2) 0.5183(2) 0.3680(2) 0.0581(5) Uani d . 1 1
H H6 0.1631 0.4799 0.4751 0.070 Uiso calc R 1 1
C C7 0.2563(2) 0.8938(2) 0.0265(3) 0.0577(5) Uani d . 1 1
C C8 0.1012(3) 0.3280(2) 0.9041(3) 0.0708(6) Uani d . 1 1
H H8 0.0065 0.2666 0.9669 0.085 Uiso calc R 1 1
C C9 0.1039(3) 0.4747(2) 0.8167(3) 0.0655(6) Uani d . 1 1
H H9 0.0118 0.5130 0.8197 0.079 Uiso calc R 1 1
C C10 0.2434(3) 0.5707(2) 0.7214(3) 0.0622(6) Uani d . 1 1
C C11 0.3751(3) 0.5037(3) 0.7234(3) 0.0903(9) Uani d . 1 1
H H11 0.4716 0.5621 0.6622 0.108 Uiso calc R 1 1
C C12 0.3649(3) 0.3550(3) 0.8129(3) 0.0892(8) Uani d . 1 1
H H12 0.4546 0.3123 0.8114 0.107 Uiso calc R 1 1
C C13 0.3933(4) 0.8197(4) 0.5480(5) 0.159(2) Uani d . 1 1
H H13A 0.4464 0.8139 0.6153 0.238 Uiso calc R 1 1
H H13B 0.3738 0.9215 0.5003 0.238 Uiso calc R 1 1
H H13C 0.4557 0.7910 0.4695 0.238 Uiso calc R 1 1
C C14 0.1109(4) 0.7869(3) 0.6311(4) 0.1021(10) Uani d . 1 1
H H14A 0.0473 0.7295 0.6093 0.153 Uiso calc R 1 1
H H14B 0.1394 0.8888 0.5515 0.153 Uiso calc R 1 1
H H14C 0.0548 0.7877 0.7290 0.153 Uiso calc R 1 1
N N1 0.2553(2) 0.2736(2) 0.3824(2) 0.0707(5) Uani d D 1 1
H H1A 0.218(3) 0.236(3) 0.4832(12) 0.078(8) Uiso d D 1 1
H H1B 0.282(3) 0.218(3) 0.331(3) 0.082(8) Uiso d D 1 1
N N2 0.2282(2) 0.2677(2) 0.9039(2) 0.0694(5) Uani d D 1 1
H H2A 0.218(3) 0.1687(12) 0.961(2) 0.079(7) Uiso d D 1 1
N N3 0.2487(3) 0.7185(2) 0.6365(3) 0.0864(7) Uani d . 1 1
O O1 0.18777(18) 0.97118(16) 0.09587(19) 0.0718(5) Uani d . 1 1
O O2 0.3219(2) 0.94822(18) -0.1168(2) 0.0820(5) Uani d . 1 1
O O3 0.8669(2) 0.9002(3) 0.2848(2) 0.0923(6) Uani d D 1 1
H H3A 0.816(4) 0.948(4) 0.233(4) 0.138 Uiso d D 1 1
H H3B 0.9578(17) 0.921(4) 0.225(4) 0.138 Uiso d D 1 1
O O4 0.6374(2) 0.9148(2) 0.7810(3) 0.0908(6) Uani d D 1 1
H H4A 0.5475(17) 0.930(4) 0.810(4) 0.136 Uiso d D 1 1
H H4B 0.693(4) 0.960(4) 0.803(4) 0.136 Uiso d D 1 1

loop_
_atom_site_aniso_label
_atom_site_aniso_U_11
_atom_site_aniso_U_22
_atom_site_aniso_U_33
_atom_site_aniso_U_12
_atom_site_aniso_U_13
_atom_site_aniso_U_23
C1 0.0425(10) 0.0498(10) 0.0531(11) 0.0097(8) -0.0151(8) -0.0161(9)
C2 0.0508(11) 0.0528(11) 0.0534(11) 0.0106(8) -0.0121(9) -0.0236(9)
C3 0.0493(11) 0.0562(11) 0.0442(10) 0.0081(8) -0.0124(8) -0.0168(9)
C4 0.0419(10) 0.0491(10) 0.0529(11) 0.0087(8) -0.0171(8) -0.0194(9)
C5 0.0549(11) 0.0607(12) 0.0589(12) 0.0174(9) -0.0196(9) -0.0310(10)
C6 0.0560(12) 0.0667(13) 0.0444(11) 0.0145(9) -0.0153(9) -0.0202(9)
C7 0.0482(11) 0.0525(11) 0.0687(14) 0.0109(9) -0.0246(10) -0.0206(10)
C8 0.0618(13) 0.0555(12) 0.0919(17) 0.0015(10) -0.0354(12) -0.0230(12)
C9 0.0616(13) 0.0575(12) 0.0797(15) 0.0095(10) -0.0316(11) -0.0273(11)
C10 0.0718(14) 0.0553(12) 0.0667(13) 0.0014(10) -0.0410(11) -0.0202(10)
C11 0.0593(14) 0.0892(18) 0.0937(19) -0.0039(13) -0.0376(14) -0.0048(15)
C12 0.0643(15) 0.0915(19) 0.103(2) 0.0203(14) -0.0437(15) -0.0234(16)
C13 0.131(3) 0.092(2) 0.177(4) -0.044(2) -0.096(3) 0.046(2)
C14 0.130(3) 0.0622(15) 0.120(3) 0.0295(16) -0.064(2) -0.0303(16)
N1 0.0811(13) 0.0549(11) 0.0565(12) 0.0159(9) -0.0167(10) -0.0130(9)
N2 0.0796(14) 0.0520(10) 0.0877(14) 0.0123(10) -0.0473(11) -0.0274(10)
N3 0.0961(16) 0.0599(12) 0.0969(16) -0.0098(11) -0.0602(13) -0.0074(11)
O1 0.0744(10) 0.0538(8) 0.0866(11) 0.0189(7) -0.0286(9) -0.0308(8)
O2 0.0879(12) 0.0644(10) 0.0658(11) 0.0250(8) -0.0198(9) -0.0095(8)
O3 0.0898(13) 0.1101(15) 0.0598(11) 0.0207(12) -0.0261(9) -0.0222(10)
O4 0.0835(13) 0.1013(14) 0.1038(14) 0.0223(11) -0.0322(12) -0.0615(12)

loop_
_atom_type_symbol
_atom_type_description
_atom_type_scat_dispersion_real
_atom_type_scat_dispersion_imag
_atom_type_scat_source
C C 0.0033 0.0016 'International Tables Vol C Tables 4.2.6.8 and 6.1.1.4'
H H 0.0000 0.0000 'International Tables Vol C Tables 4.2.6.8 and 6.1.1.4'
N N 0.0061 0.0033 'International Tables Vol C Tables 4.2.6.8 and 6.1.1.4'
O O 0.0106 0.0060 'International Tables Vol C Tables 4.2.6.8 and 6.1.1.4'

loop_
_geom_angle_atom_site_label_1
_geom_angle_atom_site_label_2
_geom_angle_atom_site_label_3
_geom_angle
N1 C1 C6 121.60(19)
N1 C1 C2 120.45(18)
C6 C1 C2 117.94(17)
C3 C2 C1 120.44(18)
C3 C2 H2 119.8
C1 C2 H2 119.8
C2 C3 C4 121.77(18)
C2 C3 H3 119.1
C4 C3 H3 119.1
C3 C4 C5 117.50(17)
C3 C4 C7 120.77(18)
C5 C4 C7 121.72(18)
C6 C5 C4 121.59(19)
C6 C5 H5 119.2
C4 C5 H5 119.2
C5 C6 C1 120.75(18)
C5 C6 H6 119.6
C1 C6 H6 119.6
O2 C7 O1 122.73(19)
O2 C7 C4 119.24(19)
O1 C7 C4 118.02(19)
N2 C8 C9 122.2(2)
N2 C8 H8 118.9
C9 C8 H8 118.9
C8 C9 C10 120.7(2)
C8 C9 H9 119.7
C10 C9 H9 119.7
N3 C10 C11 122.6(2)
N3 C10 C9 121.7(2)
C11 C10 C9 115.7(2)
C12 C11 C10 120.8(2)
C12 C11 H11 119.6
C10 C11 H11 119.6
N2 C12 C11 121.3(2)
N2 C12 H12 119.3
C11 C12 H12 119.3
N3 C13 H13A 109.5
N3 C13 H13B 109.5
H13A C13 H13B 109.5
N3 C13 H13C 109.5
H13A C13 H13C 109.5
H13B C13 H13C 109.5
N3 C14 H14A 109.5
N3 C14 H14B 109.5
H14A C14 H14B 109.5
N3 C14 H14C 109.5
H14A C14 H14C 109.5
H14B C14 H14C 109.5
C1 N1 H1A 119.5(17)
C1 N1 H1B 116.5(17)
H1A N1 H1B 123(2)
C8 N2 C12 119.2(2)
C8 N2 H2A 117.7(16)
C12 N2 H2A 123.0(16)
C10 N3 C13 121.4(2)
C10 N3 C14 122.4(2)
C13 N3 C14 116.2(2)
H3A O3 H3B 107(4)
H4A O4 H4B 112(4)

loop_
_geom_bond_atom_site_label_1
_geom_bond_atom_site_label_2
_geom_bond_distance
C1 N1 1.362(3)
C1 C6 1.389(3)
C1 C2 1.395(3)
C2 C3 1.375(3)
C2 H2 0.9300
C3 C4 1.383(3)
C3 H3 0.9300
C4 C5 1.383(3)
C4 C7 1.484(3)
C5 C6 1.375(3)
C5 H5 0.9300
C6 H6 0.9300
C7 O2 1.248(3)
C7 O1 1.267(3)
C8 N2 1.318(3)
C8 C9 1.341(3)
C8 H8 0.9300
C9 C10 1.394(3)
C9 H9 0.9300
C10 N3 1.339(3)
C10 C11 1.389(3)
C11 C12 1.348(4)
C11 H11 0.9300
C12 N2 1.338(3)
C12 H12 0.9300
C13 N3 1.446(4)
C13 H13A 0.9600
C13 H13B 0.9600
C13 H13C 0.9600
C14 N3 1.451(4)
C14 H14A 0.9600
C14 H14B 0.9600
C14 H14C 0.9600
N1 H1A 0.874(10)
N1 H1B 0.885(10)
N2 H2A 0.890(10)
O3 H3A 0.826(10)
O3 H3B 0.825(10)
O4 H4A 0.823(10)
O4 H4B 0.821(10)

loop_
_geom_hbond_atom_site_label_D
_geom_hbond_atom_site_label_H
_geom_hbond_atom_site_label_A
_geom_hbond_site_symmetry_A
_geom_hbond_distance_DH
_geom_hbond_distance_HA
_geom_hbond_distance_DA
_geom_hbond_angle_DHA
_geom_hbond_publ_flag
N1 H1A O3 2_666 0.874(10) 2.042(12) 2.898(3) 167(2) y
N1 H1B O4 2_666 0.885(10) 2.039(11) 2.921(3) 174(2) y
N2 H2A O1 1_546 0.890(10) 1.811(10) 2.697(2) 174(2) y
O3 H3A O2 2_675 0.826(10) 2.034(11) 2.858(3) 175(4) y
O3 H3B O1 1_655 0.825(10) 2.039(11) 2.861(3) 174(4) y
O4 H4A O2 1_556 0.823(10) 2.013(11) 2.834(3) 175(4) y
O4 H4B O1 2_676 0.821(10) 2.042(14) 2.847(3) 167(4) y
C9 H9 Cg2 2_566 0.93 2.80 3.510(3) 134 y
C12 H12 Cg2 2_666 0.93 2.84 3.535(3) 132 y

loop_
_geom_torsion_atom_site_label_1
_geom_torsion_atom_site_label_2
_geom_torsion_atom_site_label_3
_geom_torsion_atom_site_label_4
_geom_torsion
N1 C1 C2 C3 -177.90(19)
C6 C1 C2 C3 0.7(3)
C1 C2 C3 C4 -1.1(3)
C2 C3 C4 C5 0.4(3)
C2 C3 C4 C7 -178.23(18)
C3 C4 C5 C6 0.7(3)
C7 C4 C5 C6 179.30(18)
C4 C5 C6 C1 -1.1(3)
N1 C1 C6 C5 178.9(2)
C2 C1 C6 C5 0.4(3)
C3 C4 C7 O2 -8.6(3)
C5 C4 C7 O2 172.8(2)
C3 C4 C7 O1 171.01(18)
C5 C4 C7 O1 -7.6(3)
N2 C8 C9 C10 -0.3(4)
C8 C9 C10 N3 -178.1(2)
C8 C9 C10 C11 0.5(4)
N3 C10 C11 C12 178.6(3)
C9 C10 C11 C12 0.1(4)
C10 C11 C12 N2 -0.8(5)
C9 C8 N2 C12 -0.5(4)
C11 C12 N2 C8 1.0(4)
C11 C10 N3 C13 -3.7(4)
C9 C10 N3 C13 174.7(3)
C11 C10 N3 C14 178.0(3)
C9 C10 N3 C14 -3.5(4)
